data_7002699
loop_
_publ_author_name
'Zhang, Daopeng'
'Wang, Hailong'
'Chen, Yuting'
'Zhang, Lifang'
'Tian, Laijin'
'Ni, Zhong-Hai'
'Jiang, Jianzhuang'

_publ_section_title
;
 Synthesis, structure, and magnetic properties of cyanide-bridged
 low-dimensional heterometallic Fe^III^--Mn^II^ complexes
;
_journal_coden_ASTM DTARAF
_journal_issue 43
_journal_name_full 'Dalton Transactions'
_journal_page_first 9418
_journal_page_last 9425
_journal_paper_doi 10.1039/b909717a
_journal_year 2009
_chemical_formula_sum 'C34 H39 Cl Fe Mn N7 O9'
_chemical_formula_weight 835.96
_space_group_IT_number 14
_symmetry_cell_setting monoclinic
_symmetry_space_group_name_Hall '-P 2yn'
_symmetry_space_group_name_H-M 'P 1 21/n 1'
_atom_sites_solution_hydrogens geom
_atom_sites_solution_primary direct
_atom_sites_solution_secondary difmap
_audit_creation_method SHELXL-97
_cell_angle_alpha 90.00
_cell_angle_beta 93.1310(10)
_cell_angle_gamma 90.00
_cell_formula_units_Z 4
_cell_length_a 12.7057(8)
_cell_length_b 18.7334(11)
_cell_length_c 15.4764(9)
_cell_measurement_temperature 293(2)
_cell_volume 3678.2(4)
_computing_cell_refinement 'SAINT-Plus (Bruker, 2001)'
_computing_data_collection 'APEX2 (Bruker, 2004)'
_computing_data_reduction SAINT-Plus
_computing_molecular_graphics 'XP (Sheldrick, 1998)'
_computing_publication_material XP
_computing_structure_refinement 'SHELXL-97 (Sheldrick, 1997)'
_computing_structure_solution 'SHELXS-97 (Sheldrick, 1997)'
_diffrn_ambient_temperature 293(2)
_diffrn_measured_fraction_theta_full 0.996
_diffrn_measured_fraction_theta_max 0.996
_diffrn_measurement_device_type 'Bruker APEX II CCD area-detector'
_diffrn_measurement_method '\f and \w scans'
_diffrn_radiation_monochromator graphite
_diffrn_radiation_source 'fine-focus sealed tube'
_diffrn_radiation_type MoK\a
_diffrn_radiation_wavelength 0.71073
_diffrn_reflns_av_R_equivalents 0.0389
_diffrn_reflns_av_sigmaI/netI 0.0460
_diffrn_reflns_limit_h_max 15
_diffrn_reflns_limit_h_min -14
_diffrn_reflns_limit_k_max 22
_diffrn_reflns_limit_k_min -22
_diffrn_reflns_limit_l_max 12
_diffrn_reflns_limit_l_min -18
_diffrn_reflns_number 18037
_diffrn_reflns_theta_full 25.01
_diffrn_reflns_theta_max 25.01
_diffrn_reflns_theta_min 1.71
_exptl_absorpt_coefficient_mu 0.874
_exptl_absorpt_correction_T_max 0.8801
_exptl_absorpt_correction_T_min 0.8378
_exptl_absorpt_correction_type multi-scan
_exptl_absorpt_process_details sadabs
_exptl_crystal_colour dark-brown
_exptl_crystal_density_diffrn 1.510
_exptl_crystal_density_method 'not measured'
_exptl_crystal_description block
_exptl_crystal_F_000 1728
_exptl_crystal_size_max 0.21
_exptl_crystal_size_mid 0.18
_exptl_crystal_size_min 0.15
_refine_diff_density_max 0.824
_refine_diff_density_min -0.517
_refine_diff_density_rms 0.072
_refine_ls_extinction_method none
_refine_ls_goodness_of_fit_ref 1.034
_refine_ls_hydrogen_treatment none
_refine_ls_matrix_type full
_refine_ls_number_parameters 491
_refine_ls_number_reflns 6450
_refine_ls_number_restraints 0
_refine_ls_restrained_S_all 1.034
_refine_ls_R_factor_all 0.0825
_refine_ls_R_factor_gt 0.0535
_refine_ls_shift/su_max 0.001
_refine_ls_shift/su_mean 0.000
_refine_ls_structure_factor_coef Fsqd
_refine_ls_weighting_details 'calc w=1/[\s^2^(Fo^2^)+(0.0776P)^2^+3.4361P] where P=(Fo^2^+2Fc^2^)/3'
_refine_ls_weighting_scheme calc
_refine_ls_wR_factor_gt 0.1400
_refine_ls_wR_factor_ref 0.1591
_reflns_number_gt 4383
_reflns_number_total 6450
_reflns_threshold_expression >2sigma(I)
_cod_data_source_file B909717A.txt
_cod_data_source_block 5
_cod_original_sg_symbol_H-M P2(1)/n
_cod_database_code 7002699

loop_
_symmetry_equiv_pos_as_xyz
'x, y, z'
'-x+1/2, y+1/2, -z+1/2'
'-x, -y, -z'
'x-1/2, -y-1/2, z-1/2'

loop_
_atom_site_label
_atom_site_type_symbol
_atom_site_fract_x
_atom_site_fract_y
_atom_site_fract_z
_atom_site_U_iso_or_equiv
_atom_site_adp_type
_atom_site_occupancy
_atom_site_symmetry_multiplicity
_atom_site_calc_flag
_atom_site_refinement_flags
_atom_site_disorder_assembly
_atom_site_disorder_group
Fe1 Fe 0.33561(5) 0.25349(3) 0.18893(4) 0.03790(19) Uani 1 1 d . . .
Mn1 Mn 0.58406(5) 0.20036(3) -0.06344(4) 0.03481(19) Uani 1 1 d . . .
Cl1 Cl 0.80146(12) 0.03044(7) 0.36066(10) 0.0656(4) Uani 1 1 d . . .
O1 O 0.2679(3) 0.16316(18) 0.1950(2) 0.0571(9) Uani 1 1 d . . .
O2 O 0.4538(2) 0.21426(15) 0.25064(18) 0.0426(7) Uani 1 1 d . . .
O3 O 0.5490(3) 0.31661(15) -0.0865(2) 0.0494(8) Uani 1 1 d . . .
O4 O 0.6773(3) 0.26371(17) 0.04315(19) 0.0514(8) Uani 1 1 d . . .
O5 O 0.7191(7) 0.0090(5) 0.4082(5) 0.220(4) Uani 1 1 d . . .
O6 O 0.7924(12) -0.0048(11) 0.2945(9) 0.400(12) Uani 1 1 d . . .
O7 O 0.7924(10) 0.0797(7) 0.2948(8) 0.136(5) Uani 0.50 1 d P . .
O7' O 0.8138(9) 0.0972(5) 0.3988(8) 0.126(4) Uani 0.50 1 d P . .
O8 O 0.9013(5) 0.0053(4) 0.3901(5) 0.173(3) Uani 1 1 d . . .
O9 O 0.3302(9) 0.0696(5) 0.3506(7) 0.242(5) Uani 1 1 d . . .
H9A H 0.2885 0.1016 0.3370 0.363 Uiso 1 1 calc R . .
N1 N 0.4425(3) 0.20619(18) 0.0196(2) 0.0409(8) Uani 1 1 d . . .
N2 N 0.7283(3) 0.2089(2) -0.1411(2) 0.0484(9) Uani 1 1 d . . .
N3 N 0.2203(3) 0.2970(2) 0.1215(2) 0.0533(10) Uani 1 1 d . . .
N4 N 0.3964(3) 0.34684(18) 0.1837(2) 0.0409(8) Uani 1 1 d . . .
N5 N 0.5575(3) 0.09197(18) -0.1167(2) 0.0415(8) Uani 1 1 d . . .
N6 N 0.6618(3) 0.1210(2) 0.0285(2) 0.0443(9) Uani 1 1 d . . .
N7 N 0.4893(3) 0.20855(19) -0.1911(2) 0.0427(9) Uani 1 1 d . . .
C1 C 0.3986(3) 0.2239(2) 0.0787(3) 0.0395(10) Uani 1 1 d . . .
C2 C 0.2717(3) 0.2800(2) 0.2984(3) 0.0425(10) Uani 1 1 d . . .
C3 C 0.1423(4) 0.2630(4) 0.0837(3) 0.0707(17) Uani 1 1 d . . .
H3 H 0.0941 0.2892 0.0493 0.085 Uiso 1 1 calc R . .
C4 C 0.1247(4) 0.1878(4) 0.0909(4) 0.0752(19) Uani 1 1 d . . .
C5 C 0.1858(4) 0.1420(3) 0.1471(3) 0.0662(16) Uani 1 1 d . . .
C6 C 0.1556(5) 0.0681(4) 0.1580(4) 0.093(2) Uani 1 1 d . . .
H6 H 0.1941 0.0372 0.1946 0.111 Uiso 1 1 calc R . .
C7 C 0.0631(7) 0.0457(5) 0.1091(6) 0.122(4) Uani 1 1 d . . .
H7 H 0.0405 -0.0011 0.1158 0.146 Uiso 1 1 calc R . .
C8 C 0.0043(7) 0.0900(6) 0.0517(6) 0.122(4) Uani 1 1 d . . .
H8 H -0.0537 0.0715 0.0200 0.146 Uiso 1 1 calc R . .
C9 C 0.0321(5) 0.1626(5) 0.0412(4) 0.109(3) Uani 1 1 d . . .
H9 H -0.0073 0.1926 0.0042 0.131 Uiso 1 1 calc R . .
C10 C 0.4792(3) 0.3691(2) 0.2280(3) 0.0435(11) Uani 1 1 d . . .
H10 H 0.4977 0.4169 0.2230 0.052 Uiso 1 1 calc R . .
C11 C 0.5442(3) 0.3250(2) 0.2842(3) 0.0427(10) Uani 1 1 d . . .
C12 C 0.6349(4) 0.3587(3) 0.3248(3) 0.0588(13) Uani 1 1 d . . .
H12 H 0.6445 0.4076 0.3195 0.071 Uiso 1 1 calc R . .
C13 C 0.7092(4) 0.3175(3) 0.3726(3) 0.0666(15) Uani 1 1 d . . .
H13 H 0.7679 0.3393 0.3995 0.080 Uiso 1 1 calc R . .
C14 C 0.6961(4) 0.2449(3) 0.3800(3) 0.0607(14) Uani 1 1 d . . .
H14 H 0.7463 0.2182 0.4119 0.073 Uiso 1 1 calc R . .
C15 C 0.6085(4) 0.2108(3) 0.3404(3) 0.0506(12) Uani 1 1 d . . .
H15 H 0.6010 0.1617 0.3465 0.061 Uiso 1 1 calc R . .
C16 C 0.5309(3) 0.2499(2) 0.2911(3) 0.0414(10) Uani 1 1 d . . .
C17 C 0.2266(4) 0.3754(3) 0.1175(4) 0.0681(15) Uani 1 1 d . . .
H17A H 0.1936 0.3965 0.1665 0.082 Uiso 1 1 calc R . .
H17B H 0.1907 0.3929 0.0647 0.082 Uiso 1 1 calc R . .
C18 C 0.3430(4) 0.3950(3) 0.1194(3) 0.0633(14) Uani 1 1 d . . .
H18A H 0.3707 0.3881 0.0628 0.076 Uiso 1 1 calc R . .
H18B H 0.3532 0.4444 0.1364 0.076 Uiso 1 1 calc R . .
C19 C 0.5045(3) 0.0830(2) -0.1919(3) 0.0458(11) Uani 1 1 d . . .
C20 C 0.4877(4) 0.0156(3) -0.2273(4) 0.0671(15) Uani 1 1 d . . .
H20 H 0.4508 0.0096 -0.2803 0.080 Uiso 1 1 calc R . .
C21 C 0.5280(5) -0.0421(3) -0.1809(4) 0.0734(17) Uani 1 1 d . . .
H21 H 0.5167 -0.0880 -0.2026 0.088 Uiso 1 1 calc R . .
C22 C 0.5845(4) -0.0332(3) -0.1031(4) 0.0668(15) Uani 1 1 d . . .
H22 H 0.6120 -0.0723 -0.0725 0.080 Uiso 1 1 calc R . .
C23 C 0.5992(3) 0.0354(2) -0.0718(3) 0.0451(11) Uani 1 1 d . . .
C24 C 0.6599(4) 0.0552(3) 0.0097(3) 0.0489(12) Uani 1 1 d . . .
C25 C 0.7164(5) -0.0047(3) 0.0616(4) 0.0776(18) Uani 1 1 d . . .
H25A H 0.7522 0.0151 0.1123 0.116 Uiso 1 1 calc R . .
H25B H 0.7666 -0.0273 0.0265 0.116 Uiso 1 1 calc R . .
H25C H 0.6656 -0.0392 0.0785 0.116 Uiso 1 1 calc R . .
C26 C 0.7233(4) 0.1513(3) 0.1050(3) 0.0592(13) Uani 1 1 d . . .
H26A H 0.7176 0.1204 0.1549 0.071 Uiso 1 1 calc R . .
H26B H 0.7972 0.1554 0.0928 0.071 Uiso 1 1 calc R . .
C27 C 0.6788(4) 0.2231(3) 0.1228(3) 0.0571(13) Uani 1 1 d . . .
H27A H 0.6079 0.2185 0.1424 0.068 Uiso 1 1 calc R . .
H27B H 0.7219 0.2471 0.1675 0.068 Uiso 1 1 calc R . .
C28 C 0.6351(5) 0.3343(3) 0.0508(3) 0.0645(14) Uani 1 1 d . . .
H28A H 0.6833 0.3640 0.0857 0.077 Uiso 1 1 calc R . .
H28B H 0.5682 0.3327 0.0781 0.077 Uiso 1 1 calc R . .
C29 C 0.6201(5) 0.3643(3) -0.0396(3) 0.0656(15) Uani 1 1 d . . .
H29A H 0.5904 0.4120 -0.0382 0.079 Uiso 1 1 calc R . .
H29B H 0.6870 0.3666 -0.0669 0.079 Uiso 1 1 calc R . .
C30 C 0.5374(4) 0.3331(3) -0.1786(3) 0.0566(13) Uani 1 1 d . . .
H30A H 0.6047 0.3289 -0.2048 0.068 Uiso 1 1 calc R . .
H30B H 0.5117 0.3815 -0.1871 0.068 Uiso 1 1 calc R . .
C31 C 0.4588(4) 0.2800(2) -0.2195(3) 0.0524(12) Uani 1 1 d . . .
H31A H 0.3884 0.2907 -0.2020 0.063 Uiso 1 1 calc R . .
H31B H 0.4586 0.2830 -0.2821 0.063 Uiso 1 1 calc R . .
C32 C 0.4681(3) 0.1522(3) -0.2347(3) 0.0467(11) Uani 1 1 d . . .
C33 C 0.4111(5) 0.1476(4) -0.3232(3) 0.0791(17) Uani 1 1 d . . .
H33A H 0.3407 0.1304 -0.3172 0.119 Uiso 1 1 calc R . .
H33B H 0.4481 0.1155 -0.3592 0.119 Uiso 1 1 calc R . .
H33C H 0.4083 0.1941 -0.3493 0.119 Uiso 1 1 calc R . .
C34 C 0.4039(10) 0.0944(10) 0.4301(8) 0.246(10) Uani 1 1 d . . .
H34A H 0.3909 0.1438 0.4420 0.370 Uiso 1 1 calc R . .
H34B H 0.4763 0.0882 0.4168 0.370 Uiso 1 1 calc R . .
H34C H 0.3894 0.0662 0.4799 0.370 Uiso 1 1 calc R . .

loop_
_atom_site_aniso_label
_atom_site_aniso_U_11
_atom_site_aniso_U_22
_atom_site_aniso_U_33
_atom_site_aniso_U_23
_atom_site_aniso_U_13
_atom_site_aniso_U_12
Fe1 0.0346(3) 0.0453(4) 0.0349(3) -0.0079(3) 0.0118(2) -0.0049(3)
Mn1 0.0426(4) 0.0327(3) 0.0301(3) 0.0009(3) 0.0111(3) 0.0003(3)
Cl1 0.0802(10) 0.0450(7) 0.0706(9) 0.0057(6) -0.0064(7) -0.0071(6)
O1 0.055(2) 0.064(2) 0.055(2) -0.0181(17) 0.0214(16) -0.0225(17)
O2 0.0445(17) 0.0385(17) 0.0448(17) -0.0051(13) 0.0034(14) -0.0046(13)
O3 0.061(2) 0.0367(16) 0.0524(19) -0.0014(14) 0.0167(15) -0.0059(15)
O4 0.055(2) 0.0521(19) 0.0479(18) -0.0061(15) 0.0095(15) -0.0035(15)
O5 0.189(8) 0.294(11) 0.184(7) 0.037(7) 0.078(6) -0.077(7)
O6 0.356(17) 0.61(3) 0.224(12) -0.261(17) -0.052(12) 0.121(19)
O7 0.181(11) 0.138(10) 0.090(8) 0.078(8) 0.008(7) 0.048(9)
O7' 0.141(9) 0.054(5) 0.183(11) -0.054(6) 0.024(8) -0.016(5)
O8 0.121(5) 0.154(6) 0.239(8) 0.076(5) -0.040(5) 0.008(4)
O9 0.325(13) 0.158(7) 0.261(11) 0.066(7) 0.186(10) 0.073(8)
N1 0.044(2) 0.044(2) 0.035(2) -0.0036(16) 0.0133(16) -0.0028(16)
N2 0.051(2) 0.052(2) 0.044(2) 0.0042(18) 0.0217(18) 0.0010(18)
N3 0.037(2) 0.077(3) 0.046(2) -0.006(2) 0.0067(17) 0.004(2)
N4 0.043(2) 0.041(2) 0.040(2) -0.0056(16) 0.0092(16) 0.0007(17)
N5 0.044(2) 0.035(2) 0.046(2) -0.0017(16) 0.0163(17) 0.0018(16)
N6 0.045(2) 0.049(2) 0.040(2) 0.0095(17) 0.0109(16) 0.0057(17)
N7 0.045(2) 0.046(2) 0.037(2) 0.0051(17) 0.0081(16) 0.0068(17)
C1 0.035(2) 0.046(2) 0.037(2) -0.0037(19) 0.0030(19) -0.0055(19)
C2 0.043(3) 0.045(3) 0.041(2) -0.006(2) 0.008(2) -0.006(2)
C3 0.044(3) 0.123(6) 0.045(3) -0.023(3) 0.007(2) -0.004(3)
C4 0.045(3) 0.125(6) 0.058(4) -0.046(4) 0.024(3) -0.030(3)
C5 0.054(3) 0.092(4) 0.055(3) -0.035(3) 0.032(3) -0.029(3)
C6 0.094(5) 0.097(5) 0.093(4) -0.054(4) 0.054(4) -0.063(4)
C7 0.106(6) 0.148(8) 0.117(7) -0.084(6) 0.065(5) -0.084(6)
C8 0.082(6) 0.181(10) 0.106(7) -0.078(7) 0.033(5) -0.061(6)
C9 0.063(4) 0.186(9) 0.079(4) -0.069(5) 0.020(3) -0.040(5)
C10 0.050(3) 0.040(3) 0.042(2) -0.007(2) 0.013(2) -0.004(2)
C11 0.043(3) 0.041(2) 0.044(3) -0.008(2) 0.007(2) -0.003(2)
C12 0.053(3) 0.073(3) 0.050(3) -0.016(3) -0.002(2) -0.014(3)
C13 0.059(3) 0.082(4) 0.058(3) -0.017(3) -0.005(3) -0.014(3)
C14 0.056(3) 0.078(4) 0.048(3) -0.007(3) 0.003(2) 0.004(3)
C15 0.052(3) 0.059(3) 0.042(3) -0.001(2) 0.007(2) 0.011(2)
C16 0.043(3) 0.053(3) 0.029(2) -0.0079(19) 0.0097(18) -0.002(2)
C17 0.056(3) 0.076(4) 0.072(4) 0.007(3) 0.001(3) 0.011(3)
C18 0.057(3) 0.070(4) 0.063(3) 0.017(3) -0.002(3) 0.007(3)
C19 0.043(3) 0.048(3) 0.047(3) -0.012(2) 0.011(2) -0.005(2)
C20 0.064(3) 0.063(4) 0.076(4) -0.027(3) 0.020(3) -0.010(3)
C21 0.077(4) 0.046(3) 0.099(5) -0.022(3) 0.026(4) -0.010(3)
C22 0.074(4) 0.043(3) 0.087(4) -0.008(3) 0.031(3) -0.005(3)
C23 0.051(3) 0.034(2) 0.053(3) 0.005(2) 0.025(2) 0.006(2)
C24 0.049(3) 0.049(3) 0.050(3) 0.020(2) 0.021(2) 0.011(2)
C25 0.085(4) 0.066(4) 0.083(4) 0.034(3) 0.018(3) 0.034(3)
C26 0.059(3) 0.076(4) 0.041(3) 0.004(2) -0.006(2) 0.008(3)
C27 0.054(3) 0.078(4) 0.039(3) -0.003(2) 0.003(2) -0.006(3)
C28 0.078(4) 0.045(3) 0.070(4) -0.016(3) 0.003(3) -0.003(3)
C29 0.080(4) 0.044(3) 0.073(4) -0.001(3) 0.003(3) -0.017(3)
C30 0.070(3) 0.048(3) 0.053(3) 0.020(2) 0.017(2) 0.008(2)
C31 0.053(3) 0.052(3) 0.052(3) 0.012(2) 0.003(2) 0.014(2)
C32 0.039(3) 0.057(3) 0.044(3) -0.008(2) 0.007(2) -0.001(2)
C33 0.080(4) 0.099(5) 0.057(3) -0.003(3) -0.022(3) -0.007(4)
C34 0.145(10) 0.48(3) 0.111(9) 0.033(13) 0.005(8) -0.022(13)

loop_
_atom_type_symbol
_atom_type_description
_atom_type_scat_dispersion_real
_atom_type_scat_dispersion_imag
_atom_type_scat_source
C C 0.0033 0.0016 'International Tables Vol C Tables 4.2.6.8 and 6.1.1.4'
H H 0.0000 0.0000 'International Tables Vol C Tables 4.2.6.8 and 6.1.1.4'
N N 0.0061 0.0033 'International Tables Vol C Tables 4.2.6.8 and 6.1.1.4'
O O 0.0106 0.0060 'International Tables Vol C Tables 4.2.6.8 and 6.1.1.4'
Cl Cl 0.1484 0.1585 'International Tables Vol C Tables 4.2.6.8 and 6.1.1.4'
Mn Mn 0.3368 0.7283 'International Tables Vol C Tables 4.2.6.8 and 6.1.1.4'
Fe Fe 0.3463 0.8444 'International Tables Vol C Tables 4.2.6.8 and 6.1.1.4'

loop_
_geom_angle_atom_site_label_1
_geom_angle_atom_site_label_2
_geom_angle_atom_site_label_3
_geom_angle
_geom_angle_site_symmetry_1
_geom_angle_site_symmetry_3
_geom_angle_publ_flag
O2 Fe1 O1 88.73(14) . . ?
O2 Fe1 N4 93.76(14) . . ?
O1 Fe1 N4 176.85(14) . . ?
O2 Fe1 N3 176.50(15) . . ?
O1 Fe1 N3 94.02(17) . . ?
N4 Fe1 N3 83.56(17) . . ?
O2 Fe1 C2 90.97(15) . . ?
O1 Fe1 C2 88.45(15) . . ?
N4 Fe1 C2 89.58(16) . . ?
N3 Fe1 C2 91.27(17) . . ?
O2 Fe1 C1 88.81(15) . . ?
O1 Fe1 C1 89.95(15) . . ?
N4 Fe1 C1 92.03(16) . . ?
N3 Fe1 C1 89.02(16) . . ?
C2 Fe1 C1 178.39(18) . . ?
N5 Mn1 O3 143.70(13) . . ?
N5 Mn1 N6 71.46(14) . . ?
O3 Mn1 N6 144.81(13) . . ?
N5 Mn1 N2 88.75(13) . . ?
O3 Mn1 N2 90.37(12) . . ?
N6 Mn1 N2 92.44(13) . . ?
N5 Mn1 N7 70.93(13) . . ?
O3 Mn1 N7 72.80(12) . . ?
N6 Mn1 N7 142.39(14) . . ?
N2 Mn1 N7 86.49(13) . . ?
N5 Mn1 N1 98.40(12) . . ?
O3 Mn1 N1 83.51(12) . . ?
N6 Mn1 N1 90.44(13) . . ?
N2 Mn1 N1 172.82(13) . . ?
N7 Mn1 N1 95.23(12) . . ?
N5 Mn1 O4 143.28(13) . . ?
O3 Mn1 O4 72.81(12) . . ?
N6 Mn1 O4 72.34(13) . . ?
N2 Mn1 O4 86.78(13) . . ?
N7 Mn1 O4 144.87(12) . . ?
N1 Mn1 O4 87.83(12) . . ?
O6 Cl1 O5 104.5(10) . . ?
O6 Cl1 O7 75.0(10) . . ?
O5 Cl1 O7 123.9(7) . . ?
O6 Cl1 O7' 148.2(12) . . ?
O5 Cl1 O7' 96.2(6) . . ?
O7 Cl1 O7' 73.4(8) . . ?
O6 Cl1 O8 97.6(8) . . ?
O5 Cl1 O8 115.5(5) . . ?
O7 Cl1 O8 120.2(6) . . ?
O7' Cl1 O8 94.9(6) . . ?
C5 O1 Fe1 126.2(4) . . ?
C16 O2 Fe1 126.6(3) . . ?
C29 O3 C30 112.9(4) . . ?
C29 O3 Mn1 114.1(3) . . ?
C30 O3 Mn1 111.7(3) . . ?
C28 O4 C27 113.7(4) . . ?
C28 O4 Mn1 110.7(3) . . ?
C27 O4 Mn1 108.7(3) . . ?
C34 O9 H9A 109.5 . . ?
C1 N1 Mn1 154.3(3) . . ?
C2 N2 Mn1 154.4(4) 4_665 . ?
C3 N3 C17 121.0(5) . . ?
C3 N3 Fe1 125.3(4) . . ?
C17 N3 Fe1 113.7(3) . . ?
C10 N4 C18 119.3(4) . . ?
C10 N4 Fe1 126.2(3) . . ?
C18 N4 Fe1 114.4(3) . . ?
C19 N5 C23 121.1(4) . . ?
C19 N5 Mn1 120.3(3) . . ?
C23 N5 Mn1 118.6(3) . . ?
C24 N6 C26 123.6(4) . . ?
C24 N6 Mn1 119.7(3) . . ?
C26 N6 Mn1 116.3(3) . . ?
C32 N7 C31 123.9(4) . . ?
C32 N7 Mn1 119.5(3) . . ?
C31 N7 Mn1 116.5(3) . . ?
N1 C1 Fe1 174.2(4) . . ?
N2 C2 Fe1 174.0(4) 4_566 . ?
N3 C3 C4 124.7(6) . . ?
N3 C3 H3 117.6 . . ?
C4 C3 H3 117.6 . . ?
C5 C4 C3 124.0(5) . . ?
C5 C4 C9 121.9(7) . . ?
C3 C4 C9 113.9(7) . . ?
O1 C5 C4 123.8(5) . . ?
O1 C5 C6 115.6(6) . . ?
C4 C5 C6 120.5(6) . . ?
C7 C6 C5 115.8(8) . . ?
C7 C6 H6 122.1 . . ?
C5 C6 H6 122.1 . . ?
C8 C7 C6 123.9(8) . . ?
C8 C7 H7 118.1 . . ?
C6 C7 H7 118.1 . . ?
C7 C8 C9 120.9(8) . . ?
C7 C8 H8 119.5 . . ?
C9 C8 H8 119.5 . . ?
C8 C9 C4 116.9(9) . . ?
C8 C9 H9 121.6 . . ?
C4 C9 H9 121.6 . . ?
N4 C10 C11 124.2(4) . . ?
N4 C10 H10 117.9 . . ?
C11 C10 H10 117.9 . . ?
C16 C11 C10 123.4(4) . . ?
C16 C11 C12 120.0(4) . . ?
C10 C11 C12 116.0(4) . . ?
C13 C12 C11 119.6(5) . . ?
C13 C12 H12 120.2 . . ?
C11 C12 H12 120.2 . . ?
C14 C13 C12 120.6(5) . . ?
C14 C13 H13 119.7 . . ?
C12 C13 H13 119.7 . . ?
C13 C14 C15 120.9(5) . . ?
C13 C14 H14 119.6 . . ?
C15 C14 H14 119.6 . . ?
C14 C15 C16 120.9(5) . . ?
C14 C15 H15 119.5 . . ?
C16 C15 H15 119.5 . . ?
O2 C16 C15 118.2(4) . . ?
O2 C16 C11 123.7(4) . . ?
C15 C16 C11 118.0(4) . . ?
N3 C17 C18 107.1(4) . . ?
N3 C17 H17A 110.3 . . ?
C18 C17 H17A 110.3 . . ?
N3 C17 H17B 110.3 . . ?
C18 C17 H17B 110.3 . . ?
H17A C17 H17B 108.6 . . ?
N4 C18 C17 106.0(4) . . ?
N4 C18 H18A 110.5 . . ?
C17 C18 H18A 110.5 . . ?
N4 C18 H18B 110.5 . . ?
C17 C18 H18B 110.5 . . ?
H18A C18 H18B 108.7 . . ?
N5 C19 C20 121.5(5) . . ?
N5 C19 C32 113.9(4) . . ?
C20 C19 C32 124.6(5) . . ?
C21 C20 C19 117.6(5) . . ?
C21 C20 H20 121.2 . . ?
C19 C20 H20 121.2 . . ?
C22 C21 C20 121.3(5) . . ?
C22 C21 H21 119.4 . . ?
C20 C21 H21 119.4 . . ?
C21 C22 C23 118.2(5) . . ?
C21 C22 H22 120.9 . . ?
C23 C22 H22 120.9 . . ?
N5 C23 C22 120.3(5) . . ?
N5 C23 C24 114.1(4) . . ?
C22 C23 C24 125.6(5) . . ?
N6 C24 C23 116.0(4) . . ?
N6 C24 C25 126.1(5) . . ?
C23 C24 C25 117.9(5) . . ?
C24 C25 H25A 109.5 . . ?
C24 C25 H25B 109.5 . . ?
H25A C25 H25B 109.5 . . ?
C24 C25 H25C 109.5 . . ?
H25A C25 H25C 109.5 . . ?
H25B C25 H25C 109.5 . . ?
C27 C26 N6 107.5(4) . . ?
C27 C26 H26A 110.2 . . ?
N6 C26 H26A 110.2 . . ?
C27 C26 H26B 110.2 . . ?
N6 C26 H26B 110.2 . . ?
H26A C26 H26B 108.5 . . ?
O4 C27 C26 107.8(4) . . ?
O4 C27 H27A 110.2 . . ?
C26 C27 H27A 110.2 . . ?
O4 C27 H27B 110.2 . . ?
C26 C27 H27B 110.2 . . ?
H27A C27 H27B 108.5 . . ?
O4 C28 C29 107.1(4) . . ?
O4 C28 H28A 110.3 . . ?
C29 C28 H28A 110.3 . . ?
O4 C28 H28B 110.3 . . ?
C29 C28 H28B 110.3 . . ?
H28A C28 H28B 108.5 . . ?
O3 C29 C28 106.3(4) . . ?
O3 C29 H29A 110.5 . . ?
C28 C29 H29A 110.5 . . ?
O3 C29 H29B 110.5 . . ?
C28 C29 H29B 110.5 . . ?
H29A C29 H29B 108.7 . . ?
O3 C30 C31 107.2(4) . . ?
O3 C30 H30A 110.3 . . ?
C31 C30 H30A 110.3 . . ?
O3 C30 H30B 110.3 . . ?
C31 C30 H30B 110.3 . . ?
H30A C30 H30B 108.5 . . ?
N7 C31 C30 108.6(4) . . ?
N7 C31 H31A 110.0 . . ?
C30 C31 H31A 110.0 . . ?
N7 C31 H31B 110.0 . . ?
C30 C31 H31B 110.0 . . ?
H31A C31 H31B 108.4 . . ?
N7 C32 C19 115.3(4) . . ?
N7 C32 C33 126.9(5) . . ?
C19 C32 C33 117.8(4) . . ?
C32 C33 H33A 109.5 . . ?
C32 C33 H33B 109.5 . . ?
H33A C33 H33B 109.5 . . ?
C32 C33 H33C 109.5 . . ?
H33A C33 H33C 109.5 . . ?
H33B C33 H33C 109.5 . . ?
O9 C34 H34A 109.5 . . ?
O9 C34 H34B 109.5 . . ?
H34A C34 H34B 109.5 . . ?
O9 C34 H34C 109.5 . . ?
H34A C34 H34C 109.5 . . ?
H34B C34 H34C 109.5 . . ?

loop_
_geom_bond_atom_site_label_1
_geom_bond_atom_site_label_2
_geom_bond_distance
_geom_bond_site_symmetry_2
_geom_bond_publ_flag
Fe1 O2 1.884(3) . ?
Fe1 O1 1.903(3) . ?
Fe1 N4 1.915(4) . ?
Fe1 N3 1.932(4) . ?
Fe1 C2 1.982(4) . ?
Fe1 C1 2.001(4) . ?
Mn1 N5 2.211(3) . ?
Mn1 O3 2.247(3) . ?
Mn1 N6 2.248(4) . ?
Mn1 N2 2.252(4) . ?
Mn1 N7 2.262(4) . ?
Mn1 N1 2.269(3) . ?
Mn1 O4 2.306(3) . ?
Cl1 O6 1.218(9) . ?
Cl1 O5 1.372(7) . ?
Cl1 O7 1.375(8) . ?
Cl1 O7' 1.388(8) . ?
Cl1 O8 1.406(6) . ?
O1 C5 1.308(6) . ?
O2 C16 1.315(5) . ?
O3 C29 1.438(6) . ?
O3 C30 1.459(5) . ?
O4 C28 1.435(6) . ?
O4 C27 1.447(5) . ?
O9 C34 1.574(14) . ?
O9 H9A 0.8200 . ?
N1 C1 1.147(5) . ?
N2 C2 1.131(5) 4_665 ?
N3 C3 1.290(6) . ?
N3 C17 1.474(7) . ?
N4 C10 1.294(5) . ?
N4 C18 1.479(6) . ?
N5 C19 1.323(5) . ?
N5 C23 1.359(5) . ?
N6 C24 1.267(6) . ?
N6 C26 1.494(6) . ?
N7 C32 1.274(5) . ?
N7 C31 1.455(6) . ?
C2 N2 1.131(5) 4_566 ?
C3 C4 1.432(9) . ?
C3 H3 0.9300 . ?
C4 C5 1.421(9) . ?
C4 C9 1.450(8) . ?
C5 C6 1.449(8) . ?
C6 C7 1.425(10) . ?
C6 H6 0.9300 . ?
C7 C8 1.402(12) . ?
C7 H7 0.9300 . ?
C8 C9 1.416(12) . ?
C8 H8 0.9300 . ?
C9 H9 0.9300 . ?
C10 C11 1.428(6) . ?
C10 H10 0.9300 . ?
C11 C16 1.423(6) . ?
C11 C12 1.429(6) . ?
C12 C13 1.399(7) . ?
C12 H12 0.9300 . ?
C13 C14 1.375(7) . ?
C13 H13 0.9300 . ?
C14 C15 1.396(7) . ?
C14 H14 0.9300 . ?
C15 C16 1.418(6) . ?
C15 H15 0.9300 . ?
C17 C18 1.522(7) . ?
C17 H17A 0.9700 . ?
C17 H17B 0.9700 . ?
C18 H18A 0.9700 . ?
C18 H18B 0.9700 . ?
C19 C20 1.388(7) . ?
C19 C32 1.515(7) . ?
C20 C21 1.381(8) . ?
C20 H20 0.9300 . ?
C21 C22 1.378(8) . ?
C21 H21 0.9300 . ?
C22 C23 1.383(7) . ?
C22 H22 0.9300 . ?
C23 C24 1.490(7) . ?
C24 C25 1.534(6) . ?
C25 H25A 0.9600 . ?
C25 H25B 0.9600 . ?
C25 H25C 0.9600 . ?
C26 C27 1.491(7) . ?
C26 H26A 0.9700 . ?
C26 H26B 0.9700 . ?
C27 H27A 0.9700 . ?
C27 H27B 0.9700 . ?
C28 C29 1.511(7) . ?
C28 H28A 0.9700 . ?
C28 H28B 0.9700 . ?
C29 H29A 0.9700 . ?
C29 H29B 0.9700 . ?
C30 C31 1.523(7) . ?
C30 H30A 0.9700 . ?
C30 H30B 0.9700 . ?
C31 H31A 0.9700 . ?
C31 H31B 0.9700 . ?
C32 C33 1.517(6) . ?
C33 H33A 0.9600 . ?
C33 H33B 0.9600 . ?
C33 H33C 0.9600 . ?
C34 H34A 0.9600 . ?
C34 H34B 0.9600 . ?
C34 H34C 0.9600 . ?
